data_4329257
loop_
_publ_author_name
'Ariane Perez-Gavilan'
'Patrick J. Carroll'
'Larry G. Sneddon'

_publ_section_title
;
 New Palladium-Catalyzed Cross-Coupling Routes to Carbon Functionalized
 Metallatricarbadecaboranes
;
_journal_name_full 'Inorganic Chemistry'
_journal_page_first 5903
_journal_page_last 5910
_journal_paper_doi 10.1021/ic300528h
_journal_volume 51
_journal_year 2012
_chemical_formula_sum 'C22 H23 B7 Fe'
_chemical_formula_weight 418.92
_space_group_IT_number 14
_symmetry_cell_setting monoclinic
_symmetry_Int_Tables_number 14
_symmetry_space_group_name_Hall '-P 2ybc'
_symmetry_space_group_name_H-M 'P 1 21/c 1'
_atom_sites_solution_hydrogens geom
_atom_sites_solution_primary direct
_audit_creation_method SHELXL-97
_cell_angle_alpha 90.00
_cell_angle_beta 102.2670(10)
_cell_angle_gamma 90.00
_cell_formula_units_Z 4
_cell_length_a 13.4895(4)
_cell_length_b 18.6032(5)
_cell_length_c 8.4772(2)
_cell_measurement_temperature 143(1)
_cell_volume 2078.76(10)
_computing_data_collection 'Bruker APEX2'
_computing_data_reduction 'Bruker SAINT'
_computing_structure_refinement 'SHELXL-97 (Sheldrick, 2008)'
_computing_structure_solution 'SHELXS-97 (Sheldrick, 2008)'
_diffrn_ambient_temperature 143(1)
_diffrn_measured_fraction_theta_full 0.995
_diffrn_measured_fraction_theta_max 0.995
_diffrn_measurement_device 'CCD Area Detector'
_diffrn_measurement_device_type 'Bruker APEXII'
_diffrn_measurement_method 'phi and omega scans'
_diffrn_radiation_monochromator graphite
_diffrn_radiation_source 'sealed tube'
_diffrn_radiation_type MoK\a
_diffrn_radiation_wavelength 0.71073
_diffrn_reflns_av_R_equivalents 0.0551
_diffrn_reflns_av_sigmaI/netI 0.0370
_diffrn_reflns_limit_h_max 17
_diffrn_reflns_limit_h_min -17
_diffrn_reflns_limit_k_max 23
_diffrn_reflns_limit_k_min -24
_diffrn_reflns_limit_l_max 11
_diffrn_reflns_limit_l_min -11
_diffrn_reflns_number 36529
_diffrn_reflns_theta_full 27.62
_diffrn_reflns_theta_max 27.62
_diffrn_reflns_theta_min 1.54
_exptl_absorpt_coefficient_mu 0.732
_exptl_absorpt_correction_T_max 0.7456
_exptl_absorpt_correction_T_min 0.6631
_exptl_absorpt_correction_type multi-scan
_exptl_absorpt_process_details '(SADABS; Sheldrick, 2007)'
_exptl_crystal_density_diffrn 1.339
_exptl_crystal_F_000 864
_exptl_crystal_size_max 0.35
_exptl_crystal_size_mid 0.20
_exptl_crystal_size_min 0.08
_refine_diff_density_max 0.567
_refine_diff_density_min -0.958
_refine_diff_density_rms 0.068
_refine_ls_extinction_method none
_refine_ls_goodness_of_fit_ref 1.292
_refine_ls_hydrogen_treatment mixed
_refine_ls_matrix_type full
_refine_ls_number_parameters 308
_refine_ls_number_reflns 4807
_refine_ls_number_restraints 0
_refine_ls_restrained_S_all 1.292
_refine_ls_R_factor_all 0.0617
_refine_ls_R_factor_gt 0.0574
_refine_ls_shift/su_max 0.001
_refine_ls_shift/su_mean 0.000
_refine_ls_structure_factor_coef Fsqd
_refine_ls_weighting_details 'calc w=1/[\s^2^(Fo^2^)+(0.0000P)^2^+4.1474P] where P=(Fo^2^+2Fc^2^)/3'
_refine_ls_weighting_scheme calc
_refine_ls_wR_factor_gt 0.1291
_refine_ls_wR_factor_ref 0.1305
_reflns_number_gt 4443
_reflns_number_total 4807
_reflns_threshold_expression >2sigma(I)
_cod_data_source_file ic300528h_si_002_3.cif
_cod_data_source_block UP3380(Cmpd10)
_cod_original_sg_symbol_H-M 'P 21/c '
_cod_database_code 4329257

loop_
_symmetry_equiv_pos_as_xyz
'x, y, z'
'-x, y+1/2, -z+1/2'
'-x, -y, -z'
'x, -y-1/2, z-1/2'

loop_
_atom_site_label
_atom_site_type_symbol
_atom_site_fract_x
_atom_site_fract_y
_atom_site_fract_z
_atom_site_U_iso_or_equiv
_atom_site_adp_type
_atom_site_occupancy
_atom_site_symmetry_multiplicity
_atom_site_calc_flag
_atom_site_refinement_flags
Fe1 Fe 0.83338(3) 0.08847(2) 0.11483(5) 0.02350(13) Uani 1 1 d .
C2 C 0.6883(2) 0.10448(16) 0.0194(3) 0.0225(6) Uani 1 1 d .
C3 C 0.9105(2) 0.07322(17) -0.0522(4) 0.0250(6) Uani 1 1 d .
C4 C 0.7064(2) 0.03451(17) -0.0631(4) 0.0261(6) Uani 1 1 d .
B5 B 0.7408(3) 0.1670(2) -0.0541(5) 0.0295(7) Uani 1 1 d .
B6 B 0.8668(3) 0.1507(2) -0.0948(5) 0.0348(8) Uani 1 1 d .
B7 B 0.8275(2) 0.01312(19) -0.0966(4) 0.0225(6) Uani 1 1 d .
B8 B 0.6515(3) 0.1091(2) -0.1828(4) 0.0299(8) Uani 1 1 d .
B9 B 0.8515(3) 0.0793(2) -0.2427(4) 0.0321(8) Uani 1 1 d .
B10 B 0.7284(3) 0.0472(2) -0.2558(4) 0.0287(7) Uani 1 1 d .
B11 B 0.7547(3) 0.1433(2) -0.2517(5) 0.0372(9) Uani 1 1 d .
C12 C 0.6099(2) 0.11217(16) 0.1190(3) 0.0242(6) Uani 1 1 d .
C13 C 0.5751(2) 0.05270(17) 0.1926(4) 0.0296(7) Uani 1 1 d .
H13 H 0.5964 0.0068 0.1713 0.039 Uiso 1 1 calc R
C14 C 0.5096(2) 0.06095(19) 0.2962(4) 0.0329(7) Uani 1 1 d .
H14 H 0.4884 0.0208 0.3455 0.044 Uiso 1 1 calc R
C15 C 0.4750(2) 0.12940(19) 0.3275(4) 0.0293(7) Uani 1 1 d .
C16 C 0.5064(2) 0.18829(19) 0.2509(4) 0.0328(7) Uani 1 1 d .
H16 H 0.4826 0.2339 0.2686 0.044 Uiso 1 1 calc R
C17 C 0.5731(2) 0.17990(17) 0.1479(4) 0.0280(6) Uani 1 1 d .
H17 H 0.5935 0.2200 0.0975 0.037 Uiso 1 1 calc R
C18 C 0.4081(2) 0.1377(2) 0.4389(4) 0.0337(7) Uani 1 1 d .
C19 C 0.3538(2) 0.14465(19) 0.5317(4) 0.0329(7) Uani 1 1 d .
C20 C 0.2862(2) 0.15437(17) 0.6416(4) 0.0289(6) Uani 1 1 d .
C21 C 0.1829(3) 0.1647(2) 0.5819(4) 0.0375(8) Uani 1 1 d .
H21 H 0.1574 0.1652 0.4710 0.050 Uiso 1 1 calc R
C22 C 0.1181(3) 0.1742(2) 0.6859(5) 0.0427(9) Uani 1 1 d .
H22 H 0.0490 0.1806 0.6449 0.057 Uiso 1 1 calc R
C23 C 0.1552(3) 0.1742(2) 0.8501(5) 0.0410(9) Uani 1 1 d .
H23 H 0.1114 0.1812 0.9198 0.055 Uiso 1 1 calc R
C24 C 0.2574(3) 0.1639(2) 0.9117(4) 0.0389(8) Uani 1 1 d .
H24 H 0.2822 0.1637 1.0227 0.052 Uiso 1 1 calc R
C25 C 0.3230(3) 0.15389(18) 0.8085(4) 0.0329(7) Uani 1 1 d .
H25 H 0.3918 0.1468 0.8504 0.044 Uiso 1 1 calc R
C26 C 0.9056(3) 0.0254(2) 0.3061(4) 0.0467(10) Uani 1 1 d .
H26 H 0.9187 -0.0235 0.2998 0.062 Uiso 1 1 calc R
C27 C 0.8173(3) 0.0563(3) 0.3396(4) 0.0635(15) Uani 1 1 d .
H27 H 0.7620 0.0315 0.3618 0.084 Uiso 1 1 calc R
C28 C 0.8274(4) 0.1316(3) 0.3338(5) 0.0721(18) Uani 1 1 d .
H28 H 0.7795 0.1652 0.3499 0.096 Uiso 1 1 calc R
C29 C 0.9214(4) 0.1467(3) 0.2997(6) 0.0632(14) Uani 1 1 d .
H29 H 0.9477 0.1922 0.2889 0.084 Uiso 1 1 calc R
C30 C 0.9695(3) 0.0810(2) 0.2844(4) 0.0460(10) Uani 1 1 d .
H30 H 1.0339 0.0756 0.2630 0.061 Uiso 1 1 calc R
H3 H 0.981(3) 0.0643(17) -0.027(4) 0.023(8) Uiso 1 1 d .
H4 H 0.661(3) -0.013(2) -0.045(5) 0.041(10) Uiso 1 1 d .
H5 H 0.725(3) 0.221(2) -0.034(5) 0.049(12) Uiso 1 1 d .
H6 H 0.915(3) 0.197(2) -0.091(4) 0.036(10) Uiso 1 1 d .
H7 H 0.842(2) -0.0463(18) -0.096(4) 0.028(9) Uiso 1 1 d .
H8 H 0.571(3) 0.121(2) -0.233(5) 0.046(11) Uiso 1 1 d .
H9 H 0.889(3) 0.069(2) -0.341(4) 0.037(10) Uiso 1 1 d .
H10 H 0.691(3) 0.0177(19) -0.352(4) 0.031(9) Uiso 1 1 d .
H11 H 0.738(3) 0.178(3) -0.350(6) 0.065(14) Uiso 1 1 d .

loop_
_atom_site_aniso_label
_atom_site_aniso_U_11
_atom_site_aniso_U_22
_atom_site_aniso_U_33
_atom_site_aniso_U_23
_atom_site_aniso_U_13
_atom_site_aniso_U_12
Fe1 0.0226(2) 0.0266(2) 0.0204(2) -0.00695(17) 0.00261(15) 0.00497(17)
C2 0.0219(13) 0.0247(14) 0.0203(13) -0.0022(11) 0.0033(10) 0.0047(11)
C3 0.0205(14) 0.0299(16) 0.0252(14) 0.0032(12) 0.0062(11) 0.0027(12)
C4 0.0253(14) 0.0314(16) 0.0222(14) -0.0057(12) 0.0065(11) 0.0012(12)
B5 0.0295(17) 0.0259(18) 0.0341(19) -0.0002(14) 0.0093(15) 0.0075(14)
B6 0.0291(18) 0.0273(19) 0.050(2) 0.0078(17) 0.0138(17) 0.0015(15)
B7 0.0235(15) 0.0273(17) 0.0187(15) -0.0005(12) 0.0091(12) 0.0054(13)
B8 0.0265(17) 0.040(2) 0.0224(16) 0.0004(14) 0.0037(13) 0.0101(15)
B9 0.0299(17) 0.046(2) 0.0228(16) 0.0105(15) 0.0098(14) 0.0090(16)
B10 0.0252(16) 0.044(2) 0.0167(15) -0.0003(14) 0.0047(13) 0.0059(15)
B11 0.036(2) 0.041(2) 0.036(2) 0.0183(17) 0.0109(16) 0.0125(17)
C12 0.0207(13) 0.0286(15) 0.0228(14) -0.0017(11) 0.0034(11) 0.0005(11)
C13 0.0313(16) 0.0268(16) 0.0319(16) -0.0044(13) 0.0098(13) -0.0028(12)
C14 0.0297(16) 0.0384(18) 0.0325(17) -0.0003(14) 0.0111(13) -0.0069(14)
C15 0.0225(14) 0.0430(19) 0.0233(15) -0.0052(13) 0.0068(12) -0.0010(13)
C16 0.0297(16) 0.0331(17) 0.0378(18) -0.0040(14) 0.0125(13) 0.0054(13)
C17 0.0294(15) 0.0265(15) 0.0305(16) 0.0014(12) 0.0121(13) 0.0026(12)
C18 0.0277(16) 0.045(2) 0.0284(16) -0.0034(14) 0.0065(13) -0.0037(14)
C19 0.0294(16) 0.0356(18) 0.0345(17) -0.0023(14) 0.0085(13) -0.0037(13)
C20 0.0298(15) 0.0289(16) 0.0308(16) 0.0004(13) 0.0128(13) -0.0044(13)
C21 0.0312(17) 0.047(2) 0.0364(18) -0.0014(15) 0.0115(14) -0.0073(15)
C22 0.0263(17) 0.051(2) 0.054(2) -0.0017(18) 0.0156(16) -0.0024(15)
C23 0.042(2) 0.040(2) 0.049(2) -0.0020(16) 0.0286(17) -0.0039(16)
C24 0.046(2) 0.042(2) 0.0316(17) -0.0011(15) 0.0152(15) -0.0065(16)
C25 0.0306(16) 0.0340(17) 0.0356(17) -0.0002(14) 0.0107(13) -0.0044(13)
C26 0.056(2) 0.057(2) 0.0202(16) 0.0012(16) -0.0089(16) 0.014(2)
C27 0.040(2) 0.134(5) 0.0151(16) 0.009(2) 0.0025(15) 0.003(3)
C28 0.056(3) 0.115(5) 0.036(2) -0.042(3) -0.0109(19) 0.048(3)
C29 0.062(3) 0.058(3) 0.056(3) -0.035(2) -0.018(2) 0.006(2)
C30 0.0295(17) 0.074(3) 0.0297(17) -0.0185(18) -0.0042(13) 0.0135(18)

loop_
_atom_type_symbol
_atom_type_description
_atom_type_scat_dispersion_real
_atom_type_scat_dispersion_imag
_atom_type_scat_source
C C 0.0033 0.0016 'International Tables Vol C Tables 4.2.6.8 and 6.1.1.4'
H H 0.0000 0.0000 'International Tables Vol C Tables 4.2.6.8 and 6.1.1.4'
B B 0.0013 0.0007 'International Tables Vol C Tables 4.2.6.8 and 6.1.1.4'
Fe Fe 0.3463 0.8444 'International Tables Vol C Tables 4.2.6.8 and 6.1.1.4'

loop_
_geom_angle_atom_site_label_1
_geom_angle_atom_site_label_2
_geom_angle_atom_site_label_3
_geom_angle
C3 Fe1 C2 111.11(12)
C3 Fe1 C28 148.15(19)
C2 Fe1 C28 94.94(14)
C3 Fe1 C27 144.16(17)
C2 Fe1 C27 97.66(14)
C28 Fe1 C27 40.3(2)
C3 Fe1 C29 108.60(18)
C2 Fe1 C29 126.34(15)
C28 Fe1 C29 39.5(2)
C27 Fe1 C29 66.7(2)
C3 Fe1 C26 104.59(15)
C2 Fe1 C26 131.81(15)
C28 Fe1 C26 67.23(19)
C27 Fe1 C26 39.84(17)
C29 Fe1 C26 66.64(19)
C3 Fe1 C30 87.90(14)
C2 Fe1 C30 160.83(13)
C28 Fe1 C30 66.27(15)
C27 Fe1 C30 65.85(16)
C29 Fe1 C30 39.61(16)
C26 Fe1 C30 38.91(17)
C3 Fe1 B5 86.63(13)
C2 Fe1 B5 42.97(13)
C28 Fe1 B5 101.63(17)
C27 Fe1 B5 129.16(17)
C29 Fe1 B5 107.25(17)
C26 Fe1 B5 168.38(15)
C30 Fe1 B5 141.04(17)
C3 Fe1 B6 43.24(13)
C2 Fe1 B6 86.92(13)
C28 Fe1 B6 124.8(2)
C27 Fe1 B6 164.5(2)
C29 Fe1 B6 98.7(2)
C26 Fe1 B6 140.55(16)
C30 Fe1 B6 106.57(16)
B5 Fe1 B6 48.23(14)
C3 Fe1 C4 84.03(12)
C2 Fe1 C4 41.41(11)
C28 Fe1 C4 127.66(17)
C27 Fe1 C4 106.00(16)
C29 Fe1 C4 166.48(16)
C26 Fe1 C4 115.75(15)
C30 Fe1 C4 149.55(15)
B5 Fe1 C4 67.78(13)
B6 Fe1 C4 87.22(14)
C3 Fe1 B7 42.99(12)
C2 Fe1 B7 84.50(12)
C28 Fe1 B7 164.3(2)
C27 Fe1 B7 124.2(2)
C29 Fe1 B7 147.71(16)
C26 Fe1 B7 101.57(14)
C30 Fe1 B7 112.49(13)
B5 Fe1 B7 88.67(13)
B6 Fe1 B7 70.83(14)
C4 Fe1 B7 45.80(11)
C12 C2 C4 123.0(3)
C12 C2 B5 126.2(3)
C4 C2 B5 108.8(2)
C12 C2 B8 118.7(2)
C4 C2 B8 67.5(2)
B5 C2 B8 67.4(2)
C12 C2 Fe1 122.8(2)
C4 C2 Fe1 79.47(16)
B5 C2 Fe1 77.37(18)
B8 C2 Fe1 118.51(19)
B6 C3 B7 112.6(3)
B6 C3 B9 68.4(2)
B7 C3 B9 69.1(2)
B6 C3 Fe1 78.5(2)
B7 C3 Fe1 79.28(17)
B9 C3 Fe1 118.8(2)
B6 C3 H3 122(2)
B7 C3 H3 124(2)
B9 C3 H3 119(2)
Fe1 C3 H3 122(2)
C2 C4 B10 113.1(3)
C2 C4 B7 120.8(2)
B10 C4 B7 61.96(18)
C2 C4 B8 60.57(19)
B10 C4 B8 59.5(2)
B7 C4 B8 111.8(2)
C2 C4 Fe1 59.12(14)
B10 C4 Fe1 108.07(19)
B7 C4 Fe1 67.12(15)
B8 C4 Fe1 101.44(19)
C2 C4 H4 118(2)
B10 C4 H4 117(2)
B7 C4 H4 114(2)
B8 C4 H4 122(2)
Fe1 C4 H4 129(2)
C2 B5 B11 109.8(3)
C2 B5 B8 59.6(2)
B11 B5 B8 58.1(2)
C2 B5 B6 118.0(3)
B11 B5 B6 59.6(2)
B8 B5 B6 108.4(3)
C2 B5 Fe1 59.66(16)
B11 B5 Fe1 106.6(2)
B8 B5 Fe1 102.0(2)
B6 B5 Fe1 66.21(17)
C2 B5 H5 122(2)
B11 B5 H5 117(2)
B8 B5 H5 123(2)
B6 B5 H5 115(2)
Fe1 B5 H5 129(2)
C3 B6 B11 108.5(3)
C3 B6 B9 57.8(2)
B11 B6 B9 58.4(2)
C3 B6 B5 115.4(3)
B11 B6 B5 58.8(2)
B9 B6 B5 106.2(3)
C3 B6 Fe1 58.25(16)
B11 B6 Fe1 105.6(2)
B9 B6 Fe1 99.1(2)
B5 B6 Fe1 65.55(17)
C3 B6 H6 122(2)
B11 B6 H6 120(2)
B9 B6 H6 126(2)
B5 B6 H6 116(2)
Fe1 B6 H6 127(2)
C3 B7 C4 116.0(2)
C3 B7 B10 107.8(3)
C4 B7 B10 58.37(18)
C3 B7 B9 57.4(2)
C4 B7 B9 105.1(2)
B10 B7 B9 57.5(2)
C3 B7 Fe1 57.74(15)
C4 B7 Fe1 67.08(14)
B10 B7 Fe1 105.73(19)
B9 B7 Fe1 97.9(2)
C3 B7 H7 125.5(17)
C4 B7 H7 113.2(17)
B10 B7 H7 116.9(17)
B9 B7 H7 127.5(17)
Fe1 B7 H7 129.2(17)
C2 B8 B11 106.1(3)
C2 B8 B10 104.9(2)
B11 B8 B10 62.9(2)
C2 B8 C4 51.97(17)
B11 B8 C4 102.1(2)
B10 B8 C4 58.87(19)
C2 B8 B5 53.05(19)
B11 B8 B5 60.3(2)
B10 B8 B5 103.7(2)
C4 B8 B5 88.7(2)
C2 B8 H8 117(2)
B11 B8 H8 127(2)
B10 B8 H8 127(2)
C4 B8 H8 129(2)
B5 B8 H8 127(2)
C3 B9 B10 107.1(2)
C3 B9 B11 106.9(3)
B10 B9 B11 62.7(2)
C3 B9 B6 53.8(2)
B10 B9 B6 105.2(2)
B11 B9 B6 60.5(2)
C3 B9 B7 53.53(18)
B10 B9 B7 60.6(2)
B11 B9 B7 104.5(2)
B6 B9 B7 92.0(2)
C3 B9 H9 123(2)
B10 B9 H9 119(2)
B11 B9 H9 123(2)
B6 B9 H9 131(2)
B7 B9 H9 126(2)
C4 B10 B9 109.7(2)
C4 B10 B8 61.58(19)
B9 B10 B8 112.3(3)
C4 B10 B7 59.67(18)
B9 B10 B7 61.9(2)
B8 B10 B7 111.6(2)
C4 B10 B11 100.8(3)
B9 B10 B11 59.0(2)
B8 B10 B11 58.3(2)
B7 B10 B11 102.8(3)
C4 B10 H10 122(2)
B9 B10 H10 122.4(19)
B8 B10 H10 114(2)
B7 B10 H10 125(2)
B11 B10 H10 127(2)
B8 B11 B9 112.2(3)
B8 B11 B5 61.5(2)
B9 B11 B5 110.7(3)
B8 B11 B6 112.8(3)
B9 B11 B6 61.2(2)
B5 B11 B6 61.6(2)
B8 B11 B10 58.8(2)
B9 B11 B10 58.4(2)
B5 B11 B10 101.7(3)
B6 B11 B10 102.6(2)
B8 B11 H11 116(3)
B9 B11 H11 119(3)
B5 B11 H11 123(3)
B6 B11 H11 123(3)
B10 B11 H11 126(3)
C17 C12 C13 118.0(3)
C17 C12 C2 120.5(3)
C13 C12 C2 121.4(3)
C14 C13 C12 121.1(3)
C13 C14 C15 120.4(3)
C16 C15 C14 118.8(3)
C16 C15 C18 121.1(3)
C14 C15 C18 120.1(3)
C15 C16 C17 120.6(3)
C16 C17 C12 121.0(3)
C19 C18 C15 179.4(4)
C18 C19 C20 178.5(4)
C21 C20 C25 118.8(3)
C21 C20 C19 120.2(3)
C25 C20 C19 121.0(3)
C22 C21 C20 120.5(3)
C23 C22 C21 120.2(3)
C22 C23 C24 120.2(3)
C23 C24 C25 120.1(3)
C24 C25 C20 120.2(3)
C30 C26 C27 107.4(4)
C30 C26 Fe1 71.0(2)
C27 C26 Fe1 69.4(2)
C26 C27 C28 107.9(4)
C26 C27 Fe1 70.8(2)
C28 C27 Fe1 69.3(3)
C29 C28 C27 108.0(4)
C29 C28 Fe1 71.1(2)
C27 C28 Fe1 70.4(2)
C28 C29 C30 107.6(5)
C28 C29 Fe1 69.4(2)
C30 C29 Fe1 71.0(2)
C26 C30 C29 109.0(4)
C26 C30 Fe1 70.1(2)
C29 C30 Fe1 69.4(2)

loop_
_geom_bond_atom_site_label_1
_geom_bond_atom_site_label_2
_geom_bond_distance
Fe1 C3 1.948(3)
Fe1 C2 1.975(3)
Fe1 C28 2.039(4)
Fe1 C27 2.052(4)
Fe1 C29 2.062(4)
Fe1 C26 2.070(4)
Fe1 C30 2.082(3)
Fe1 B5 2.233(4)
Fe1 B6 2.245(4)
Fe1 C4 2.262(3)
Fe1 B7 2.263(3)
C2 C12 1.493(4)
C2 C4 1.522(4)
C2 B5 1.560(5)
C2 B8 1.683(4)
C3 B6 1.569(5)
C3 B7 1.571(5)
C3 B9 1.645(5)
C3 H3 0.94(3)
C4 B10 1.737(4)
C4 B7 1.761(4)
C4 B8 1.785(5)
C4 H4 1.10(4)
B5 B11 1.780(6)
B5 B8 1.802(5)
B5 B6 1.830(5)
B5 H5 1.04(4)
B6 B11 1.795(6)
B6 B9 1.807(6)
B6 H6 1.08(4)
B7 B10 1.801(5)
B7 B9 1.824(5)
B7 H7 1.12(3)
B8 B11 1.741(6)
B8 B10 1.750(5)
B8 H8 1.11(4)
B9 B10 1.745(5)
B9 B11 1.756(5)
B9 H9 1.08(4)
B10 B11 1.821(6)
B10 H10 1.03(4)
B11 H11 1.04(5)
C12 C17 1.395(4)
C12 C13 1.400(4)
C13 C14 1.380(4)
C14 C15 1.401(5)
C15 C16 1.385(5)
C15 C18 1.446(4)
C16 C17 1.390(4)
C18 C19 1.190(5)
C19 C20 1.447(4)
C20 C21 1.391(5)
C20 C25 1.396(5)
C21 C22 1.379(5)
C22 C23 1.376(6)
C23 C24 1.380(5)
C24 C25 1.382(5)
C26 C30 1.383(6)
C26 C27 1.405(6)
C27 C28 1.409(8)
C28 C29 1.387(7)
C29 C30 1.404(6)
